data_4076680
loop_
_publ_author_name
'Freckmann, Dominique M. M.'
'Dub\'e, Tiffany'
'B\'erub\'e, Christian D.'
'Gambarotta, Sandro'
'Yap, Glenn P. A.'

_publ_section_title
;
 Cyclic Di- and Mixed-Valent Ytterbium Complexes Supported by Dipyrrolide
 Ligands
;
_journal_issue 6
_journal_name_full Organometallics
_journal_page_first 1240
_journal_page_last 1246
_journal_paper_doi 10.1021/om010928f
_journal_volume 21
_journal_year 2002
_chemical_formula_sum 'C116 H128 K2 N9 O8 Yb4'
_chemical_formula_weight 2546.63
_chemical_name_systematic ?
_space_group_IT_number 15
_symmetry_cell_setting monoclinic
_symmetry_space_group_name_Hall '-C 2yc'
_symmetry_space_group_name_H-M 'C 1 2/c 1'
_atom_sites_solution_hydrogens geom
_atom_sites_solution_primary direct
_atom_sites_solution_secondary difmap
_audit_creation_method SHELXL-97
_cell_angle_alpha 90.00
_cell_angle_beta 109.186(5)
_cell_angle_gamma 90.00
_cell_formula_units_Z 4
_cell_length_a 26.131(7)
_cell_length_b 17.197(5)
_cell_length_c 25.325(7)
_cell_measurement_reflns_used 'reflections from 60 data frames'
_cell_measurement_temperature 203(2)
_cell_measurement_theta_max 28.29
_cell_measurement_theta_min 1.47
_cell_volume 10748(5)
_computing_cell_refinement 'Bruker SMART'
_computing_data_collection 'Bruker SMART'
_computing_data_reduction 'Bruker SHELXTL'
_computing_molecular_graphics 'Bruker SHELXTL'
_computing_publication_material 'Bruker SHELXTL'
_computing_structure_refinement 'SHELXL-97 (Sheldrick, 1997)'
_computing_structure_solution 'SHELXS-97 (Sheldrick, 1990)'
_diffrn_ambient_temperature 203(2)
_diffrn_measured_fraction_theta_full 0.988
_diffrn_measured_fraction_theta_max 0.988
_diffrn_measurement_device_type 'CCD area detector'
_diffrn_measurement_method 'phi and omega scans'
_diffrn_radiation_monochromator graphite
_diffrn_radiation_source 'fine-focus sealed tube'
_diffrn_radiation_type MoK\a
_diffrn_radiation_wavelength 0.71073
_diffrn_reflns_av_R_equivalents 0.0856
_diffrn_reflns_av_sigmaI/netI 0.0775
_diffrn_reflns_limit_h_max 29
_diffrn_reflns_limit_h_min -30
_diffrn_reflns_limit_k_max 20
_diffrn_reflns_limit_k_min 0
_diffrn_reflns_limit_l_max 29
_diffrn_reflns_limit_l_min 0
_diffrn_reflns_number 34001
_diffrn_reflns_theta_full 24.89
_diffrn_reflns_theta_max 24.89
_diffrn_reflns_theta_min 1.70
_diffrn_standards_decay_% <1
_diffrn_standards_number '50 standard frames at start and end'
_exptl_absorpt_coefficient_mu 3.586
_exptl_absorpt_correction_T_max 0.928019
_exptl_absorpt_correction_T_min 0.666866
_exptl_absorpt_correction_type multi-scan
_exptl_absorpt_process_details 'Blessing,R., Acta Cryst. (1995) A51 33-38.'
_exptl_crystal_colour red
_exptl_crystal_density_diffrn 1.574
_exptl_crystal_density_method 'not measured'
_exptl_crystal_description block
_exptl_crystal_F_000 5076
_exptl_crystal_size_max 0.2
_exptl_crystal_size_mid 0.1
_exptl_crystal_size_min 0.1
_refine_diff_density_max 0.635
_refine_diff_density_min -0.817
_refine_diff_density_rms 0.104
_refine_ls_extinction_method none
_refine_ls_goodness_of_fit_ref 1.019
_refine_ls_hydrogen_treatment mixed
_refine_ls_matrix_type full
_refine_ls_number_parameters 628
_refine_ls_number_reflns 9250
_refine_ls_number_restraints 904
_refine_ls_restrained_S_all 1.038
_refine_ls_R_factor_all 0.0858
_refine_ls_R_factor_gt 0.0328
_refine_ls_shift/su_max 0.013
_refine_ls_shift/su_mean 0.002
_refine_ls_structure_factor_coef Fsqd
_refine_ls_weighting_details 'calc w=1/[\s^2^(Fo^2^)+(0.0100P)^2^+0.0000P] where P=(Fo^2^+2Fc^2^)/3'
_refine_ls_weighting_scheme calc
_refine_ls_wR_factor_gt 0.0494
_refine_ls_wR_factor_ref 0.0560
_reflns_number_gt 5236
_reflns_number_total 9250
_reflns_threshold_expression >2sigma(I)
_cod_data_source_file om010928f.cif
_cod_data_source_block sg258
_cod_depositor_comments
;
The following automatic conversions were performed:

'_symmetry_cell_setting' value 'Monoclinic' changed to 'monoclinic'
according to /home/saulius/struct/CIF-dictionaries/cif_core.dic
dictionary named 'cif_core.dic' version 2.4.1 from 2010-06-29.

Automatic conversion script
Id: cif_fix_values 1715 2011-07-08 13:25:40Z adriana 
;
_cod_original_sg_symbol_H-M C2/c
_cod_database_code 4076680

loop_
_symmetry_equiv_pos_as_xyz
'x, y, z'
'-x, y, -z+1/2'
'x+1/2, y+1/2, z'
'-x+1/2, y+1/2, -z+1/2'
'-x, -y, -z'
'x, -y, z-1/2'
'-x+1/2, -y+1/2, -z'
'x+1/2, -y+1/2, z-1/2'

loop_
_atom_site_label
_atom_site_type_symbol
_atom_site_fract_x
_atom_site_fract_y
_atom_site_fract_z
_atom_site_U_iso_or_equiv
_atom_site_adp_type
_atom_site_occupancy
_atom_site_symmetry_multiplicity
_atom_site_calc_flag
_atom_site_refinement_flags
Yb1 Yb 0.935309(12) 0.948235(16) 0.245584(12) 0.02671(7) Uani 1 1 d U
Yb2 Yb 0.934146(13) 1.142566(14) 0.245999(13) 0.02745(8) Uani 1 1 d U
K1 K 1.06087(7) 0.76451(10) 0.41583(6) 0.0583(5) Uani 1 1 d U
N1 N 0.86645(16) 1.0448(3) 0.18030(17) 0.0300(10) Uani 1 1 d U
N2 N 0.90164(17) 1.0394(3) 0.30699(17) 0.0297(10) Uani 1 1 d U
N3 N 1.01568(19) 1.2185(3) 0.31306(19) 0.0287(12) Uani 1 1 d U
N4 N 1.01617(18) 0.8689(3) 0.31116(19) 0.0268(11) Uani 1 1 d U
N5 N 1.0000 1.0442(4) 0.2500 0.0143(11) Uani 1 2 d SU
C1 C 0.8788(2) 1.0010(4) 0.1409(2) 0.0344(14) Uani 1 1 d U
H1A H 0.9011 1.0178 0.1206 0.041 Uiso 1 1 calc R
C2 C 0.8537(2) 0.9278(4) 0.1348(3) 0.0422(17) Uani 1 1 d U
H2A H 0.8562 0.8877 0.1106 0.051 Uiso 1 1 calc R
C3 C 0.8237(2) 0.9266(4) 0.1727(3) 0.0379(15) Uani 1 1 d U
H3A H 0.8029 0.8853 0.1789 0.046 Uiso 1 1 calc R
C4 C 0.8315(2) 0.9997(4) 0.1988(2) 0.0291(13) Uani 1 1 d U
C5 C 0.9337(3) 1.0914(4) 0.3463(2) 0.0360(15) Uani 1 1 d U
H5A H 0.9691 1.0809 0.3700 0.043 Uiso 1 1 calc R
C6 C 0.9062(3) 1.1609(4) 0.3457(3) 0.0399(17) Uani 1 1 d U
H6A H 0.9197 1.2049 0.3679 0.048 Uiso 1 1 calc R
C7 C 0.8543(2) 1.1528(4) 0.3057(3) 0.0385(16) Uani 1 1 d U
H7A H 0.8266 1.1904 0.2955 0.046 Uiso 1 1 calc R
C8 C 0.8522(2) 1.0783(3) 0.2842(2) 0.0306(14) Uani 1 1 d U
C9 C 0.8065(2) 1.0341(3) 0.2395(2) 0.0297(13) Uani 1 1 d U
C10 C 0.8082(3) 0.9367(4) 0.3178(3) 0.0480(19) Uani 1 1 d U
H10A H 0.8410 0.9585 0.3407 0.058 Uiso 1 1 calc R
C11 C 0.7866(3) 0.8747(4) 0.3375(3) 0.067(2) Uani 1 1 d U
H11A H 0.8051 0.8541 0.3730 0.081 Uiso 1 1 calc R
C12 C 0.7380(3) 0.8427(4) 0.3052(3) 0.064(2) Uani 1 1 d U
H12A H 0.7238 0.7999 0.3188 0.076 Uiso 1 1 calc R
C13 C 0.7106(3) 0.8723(4) 0.2541(3) 0.0517(19) Uani 1 1 d U
H13A H 0.6771 0.8511 0.2325 0.062 Uiso 1 1 calc R
C14 C 0.7333(2) 0.9355(4) 0.2338(3) 0.0443(19) Uani 1 1 d U
H14A H 0.7145 0.9563 0.1984 0.053 Uiso 1 1 calc R
C15 C 0.7830(2) 0.9679(3) 0.2653(2) 0.0293(14) Uani 1 1 d U
C16 C 0.7484(2) 1.1121(4) 0.1554(3) 0.0456(18) Uani 1 1 d U
H16A H 0.7705 1.0951 0.1351 0.055 Uiso 1 1 calc R
C17 C 0.7029(3) 1.1584(4) 0.1291(3) 0.061(2) Uani 1 1 d U
H17A H 0.6937 1.1697 0.0908 0.074 Uiso 1 1 calc R
C18 C 0.6717(3) 1.1873(4) 0.1590(3) 0.058(2) Uani 1 1 d U
H18A H 0.6422 1.2202 0.1419 0.069 Uiso 1 1 calc R
C19 C 0.6844(3) 1.1674(4) 0.2137(3) 0.055(2) Uani 1 1 d U
H19A H 0.6629 1.1865 0.2342 0.066 Uiso 1 1 calc R
C20 C 0.7278(3) 1.1202(4) 0.2398(3) 0.0437(18) Uani 1 1 d U
H20A H 0.7353 1.1072 0.2776 0.052 Uiso 1 1 calc R
C21 C 0.7608(2) 1.0915(3) 0.2109(3) 0.0334(15) Uani 1 1 d U
C22 C 1.0588(2) 1.1853(4) 0.3541(2) 0.0348(16) Uani 1 1 d U
H22A H 1.0559 1.1422 0.3757 0.042 Uiso 1 1 calc R
C23 C 1.1065(3) 1.2234(4) 0.3593(3) 0.0434(18) Uani 1 1 d U
H23A H 1.1411 1.2106 0.3841 0.052 Uiso 1 1 calc R
C24 C 1.0940(2) 1.2848(4) 0.3207(3) 0.0379(16) Uani 1 1 d U
H24A H 1.1183 1.3211 0.3145 0.046 Uiso 1 1 calc R
C25 C 1.0388(2) 1.2812(3) 0.2937(2) 0.0295(15) Uani 1 1 d U
C26 C 1.0000 1.3339(5) 0.2500 0.032(2) Uani 1 2 d SU
C27 C 1.0649(2) 1.4461(3) 0.2543(3) 0.0447(15) Uani 1 1 d U
H27A H 1.0675 1.4515 0.2920 0.054 Uiso 1 1 calc R
C28 C 1.0940(3) 1.4969(4) 0.2321(3) 0.0518(19) Uani 1 1 d U
H28A H 1.1163 1.5354 0.2547 0.062 Uiso 1 1 calc R
C29 C 1.0896(3) 1.4901(4) 0.1768(3) 0.056(2) Uani 1 1 d U
H29A H 1.1086 1.5241 0.1610 0.067 Uiso 1 1 calc R
C30 C 1.0569(3) 1.4328(4) 0.1445(3) 0.063(2) Uani 1 1 d U
H30A H 1.0536 1.4282 0.1066 0.076 Uiso 1 1 calc R
C31 C 1.0291(3) 1.3826(4) 0.1674(3) 0.0482(19) Uani 1 1 d U
H31A H 1.0074 1.3439 0.1445 0.058 Uiso 1 1 calc R
C32 C 1.0318(2) 1.3869(3) 0.2223(3) 0.0336(15) Uani 1 1 d U
C33 C 0.9959(2) 0.8997(4) 0.3506(2) 0.0340(13) Uani 1 1 d U
H33A H 1.0099 0.9443 0.3719 0.041 Uiso 1 1 calc R
C34 C 0.9530(3) 0.8575(4) 0.3548(3) 0.0452(15) Uani 1 1 d U
H34A H 0.9332 0.8674 0.3791 0.054 Uiso 1 1 calc R
C35 C 0.9443(2) 0.7966(4) 0.3160(2) 0.0390(14) Uani 1 1 d U
H35A H 0.9173 0.7581 0.3087 0.047 Uiso 1 1 calc R
C36 C 0.9836(2) 0.8047(3) 0.2906(2) 0.0276(12) Uani 1 1 d U
C37 C 1.0000 0.7530(5) 0.2500 0.0281(19) Uani 1 2 d SU
C38 C 1.0325(3) 0.6361(4) 0.3134(3) 0.0516(17) Uani 1 1 d U
H38A H 0.9962 0.6196 0.3023 0.062 Uiso 1 1 calc R
C39 C 1.0724(4) 0.5934(4) 0.3545(3) 0.073(2) Uani 1 1 d U
H39A H 1.0625 0.5497 0.3714 0.088 Uiso 1 1 calc R
C40 C 1.1252(4) 0.6160(5) 0.3696(3) 0.081(3) Uani 1 1 d U
H40A H 1.1520 0.5874 0.3967 0.097 Uiso 1 1 calc R
C41 C 1.1396(3) 0.6805(5) 0.3453(3) 0.066(2) Uani 1 1 d U
H41A H 1.1762 0.6955 0.3555 0.079 Uiso 1 1 calc R
C42 C 1.0998(3) 0.7236(4) 0.3056(3) 0.0465(16) Uani 1 1 d U
H42A H 1.1098 0.7682 0.2897 0.056 Uiso 1 1 calc R
C43 C 1.0461(3) 0.7018(4) 0.2892(2) 0.0372(14) Uani 1 1 d U
O1 O 0.9950(3) 0.6999(4) 0.4673(3) 0.106(2) Uani 1 1 d DU
C44 C 0.9742(5) 0.6261(6) 0.4576(5) 0.143(4) Uani 1 1 d DU
H44A H 1.0039 0.5883 0.4688 0.171 Uiso 1 1 calc R
H44B H 0.9549 0.6194 0.4176 0.171 Uiso 1 1 calc R
C45 C 0.9372(5) 0.6119(7) 0.4889(5) 0.145(5) Uani 1 1 d DU
H45A H 0.9537 0.5780 0.5212 0.174 Uiso 1 1 calc R
H45B H 0.9033 0.5882 0.4652 0.174 Uiso 1 1 calc R
C46 C 0.9275(4) 0.6922(8) 0.5073(5) 0.152(5) Uani 1 1 d DU
H46A H 0.8936 0.7140 0.4820 0.183 Uiso 1 1 calc R
H46B H 0.9257 0.6913 0.5453 0.183 Uiso 1 1 calc R
C47 C 0.9742(5) 0.7370(6) 0.5049(4) 0.144(4) Uani 1 1 d DU
H47A H 0.9631 0.7902 0.4924 0.173 Uiso 1 1 calc R
H47B H 1.0018 0.7394 0.5420 0.173 Uiso 1 1 calc R
O2 O 1.1380(3) 0.6963(6) 0.5007(3) 0.175(4) Uani 1 1 d DU
C48 C 1.1298(5) 0.6745(12) 0.5470(6) 0.321(9) Uani 1 1 d DU
H48A H 1.0998 0.6372 0.5372 0.386 Uiso 1 1 calc R
H48B H 1.1183 0.7201 0.5634 0.386 Uiso 1 1 calc R
C49 C 1.1745(6) 0.6405(13) 0.5881(6) 0.333(10) Uani 1 1 d DU
H49A H 1.1799 0.5858 0.5804 0.399 Uiso 1 1 calc R
H49B H 1.1730 0.6464 0.6260 0.399 Uiso 1 1 calc R
C50 C 1.2142(6) 0.6930(12) 0.5764(6) 0.339(10) Uani 1 1 d DU
H50A H 1.2516 0.6745 0.5926 0.407 Uiso 1 1 calc R
H50B H 1.2113 0.7467 0.5881 0.407 Uiso 1 1 calc R
C51 C 1.1917(5) 0.6827(12) 0.5125(5) 0.319(8) Uani 1 1 d DU
H51A H 1.2080 0.7202 0.4936 0.382 Uiso 1 1 calc R
H51B H 1.1983 0.6299 0.5016 0.382 Uiso 1 1 calc R
O3 O 1.0954(4) 0.8886(4) 0.4850(3) 0.164(3) Uani 1 1 d DU
C52 C 1.1488(5) 0.9065(9) 0.5164(6) 0.262(7) Uani 1 1 d DU
H52A H 1.1684 0.9260 0.4921 0.314 Uiso 1 1 calc R
H52B H 1.1675 0.8601 0.5359 0.314 Uiso 1 1 calc R
C53 C 1.1464(6) 0.9658(10) 0.5564(6) 0.300(9) Uani 1 1 d DU
H53A H 1.1792 0.9980 0.5683 0.361 Uiso 1 1 calc R
H53B H 1.1400 0.9435 0.5893 0.361 Uiso 1 1 calc R
C54 C 1.0970(8) 1.0108(8) 0.5191(6) 0.328(9) Uani 1 1 d DU
H54A H 1.0831 1.0484 0.5401 0.393 Uiso 1 1 calc R
H54B H 1.1040 1.0365 0.4876 0.393 Uiso 1 1 calc R
C55 C 1.0605(5) 0.9394(8) 0.5011(4) 0.227(6) Uani 1 1 d DU
H55A H 1.0504 0.9180 0.5322 0.272 Uiso 1 1 calc R
H55B H 1.0277 0.9512 0.4698 0.272 Uiso 1 1 calc R
O4 O 0.2050(4) 0.4803(4) 0.4620(4) 0.201(5) Uani 1 1 d DU
C56 C 0.1895(5) 0.4173(6) 0.4260(4) 0.166(6) Uani 1 1 d DU
H56A H 0.1979 0.4275 0.3917 0.199 Uiso 1 1 calc R
H56B H 0.1503 0.4090 0.4158 0.199 Uiso 1 1 calc R
C57 C 0.2191(5) 0.3473(5) 0.4544(4) 0.133(4) Uani 1 1 d DU
H57A H 0.1946 0.3113 0.4643 0.160 Uiso 1 1 calc R
H57B H 0.2362 0.3202 0.4306 0.160 Uiso 1 1 calc R
C58 C 0.2592(5) 0.3777(6) 0.5038(4) 0.141(5) Uani 1 1 d DU
H58A H 0.2944 0.3834 0.4983 0.170 Uiso 1 1 calc R
H58B H 0.2634 0.3440 0.5362 0.170 Uiso 1 1 calc R
C59 C 0.2363(5) 0.4551(7) 0.5112(4) 0.142(4) Uani 1 1 d DU
H59A H 0.2151 0.4502 0.5366 0.171 Uiso 1 1 calc R
H59B H 0.2657 0.4923 0.5274 0.171 Uiso 1 1 calc R

loop_
_atom_site_aniso_label
_atom_site_aniso_U_11
_atom_site_aniso_U_22
_atom_site_aniso_U_33
_atom_site_aniso_U_23
_atom_site_aniso_U_13
_atom_site_aniso_U_12
Yb1 0.02171(13) 0.02770(17) 0.03062(15) -0.00186(19) 0.00848(11) 0.00168(19)
Yb2 0.02453(16) 0.02590(17) 0.03185(17) -0.00085(16) 0.00917(13) -0.00040(16)
K1 0.0667(12) 0.0602(11) 0.0425(10) 0.0035(9) 0.0107(8) 0.0113(9)
N1 0.023(2) 0.035(3) 0.030(2) -0.003(2) 0.0064(18) 0.003(2)
N2 0.033(2) 0.032(3) 0.031(2) 0.000(2) 0.019(2) -0.001(2)
N3 0.028(3) 0.029(3) 0.030(3) -0.004(2) 0.010(2) 0.000(2)
N4 0.024(3) 0.025(3) 0.031(3) -0.005(2) 0.009(2) 0.000(2)
N5 0.014(2) 0.012(3) 0.017(3) 0.000 0.005(2) 0.000
C1 0.023(3) 0.048(4) 0.030(3) 0.001(3) 0.006(3) 0.010(3)
C2 0.028(4) 0.057(4) 0.035(3) -0.016(3) 0.001(2) 0.000(3)
C3 0.026(3) 0.038(4) 0.047(4) -0.010(3) 0.009(2) -0.004(3)
C4 0.017(3) 0.029(3) 0.039(4) -0.006(3) 0.007(2) -0.001(2)
C5 0.034(4) 0.047(4) 0.026(3) -0.006(3) 0.010(3) -0.008(3)
C6 0.041(4) 0.040(4) 0.047(4) -0.020(3) 0.025(3) -0.010(3)
C7 0.035(4) 0.032(4) 0.053(5) -0.009(3) 0.021(3) 0.001(3)
C8 0.029(3) 0.033(3) 0.035(4) -0.004(3) 0.018(2) 0.006(2)
C9 0.027(3) 0.031(4) 0.035(3) 0.002(3) 0.015(2) 0.006(3)
C10 0.038(4) 0.047(5) 0.053(4) 0.006(4) 0.007(3) -0.012(3)
C11 0.061(5) 0.064(6) 0.067(5) 0.028(4) 0.007(4) -0.018(4)
C12 0.044(5) 0.055(5) 0.092(6) 0.025(4) 0.023(4) -0.014(4)
C13 0.033(4) 0.045(5) 0.077(5) 0.002(4) 0.019(4) -0.006(4)
C14 0.032(4) 0.045(5) 0.054(4) 0.009(3) 0.012(3) -0.002(3)
C15 0.020(3) 0.025(4) 0.047(4) -0.003(3) 0.017(3) 0.006(3)
C16 0.030(4) 0.059(5) 0.049(4) 0.006(4) 0.014(3) 0.015(3)
C17 0.054(5) 0.076(6) 0.051(5) 0.021(4) 0.012(4) 0.028(4)
C18 0.035(4) 0.060(5) 0.078(5) 0.018(5) 0.019(4) 0.025(4)
C19 0.039(4) 0.062(5) 0.071(5) 0.017(4) 0.028(4) 0.024(4)
C20 0.038(4) 0.043(5) 0.056(5) 0.009(4) 0.023(4) 0.011(3)
C21 0.022(3) 0.030(4) 0.048(4) 0.003(3) 0.012(3) 0.004(3)
C22 0.036(4) 0.035(4) 0.033(4) -0.003(3) 0.011(3) 0.001(3)
C23 0.033(4) 0.049(5) 0.042(4) -0.007(3) 0.003(3) 0.003(3)
C24 0.027(3) 0.028(4) 0.057(5) -0.006(3) 0.012(3) -0.006(3)
C25 0.029(3) 0.026(4) 0.032(4) -0.008(3) 0.007(3) 0.001(3)
C26 0.029(5) 0.028(5) 0.037(5) 0.000 0.010(4) 0.000
C27 0.042(3) 0.030(4) 0.063(4) -0.003(4) 0.020(3) -0.004(4)
C28 0.040(4) 0.034(4) 0.079(5) 0.002(4) 0.015(4) -0.010(3)
C29 0.046(5) 0.045(5) 0.079(5) 0.024(4) 0.024(4) -0.003(3)
C30 0.071(6) 0.064(6) 0.063(5) 0.003(4) 0.032(4) -0.018(4)
C31 0.051(5) 0.042(5) 0.052(4) 0.000(4) 0.018(4) -0.010(4)
C32 0.026(4) 0.022(3) 0.054(4) 0.007(3) 0.015(3) 0.004(3)
C33 0.032(3) 0.040(3) 0.032(3) -0.004(2) 0.012(2) 0.005(2)
C34 0.051(4) 0.052(4) 0.044(3) 0.006(3) 0.029(3) 0.006(3)
C35 0.038(3) 0.036(4) 0.047(4) 0.006(3) 0.019(3) -0.010(3)
C36 0.030(3) 0.022(3) 0.031(3) 0.004(2) 0.009(2) 0.000(2)
C37 0.031(5) 0.019(5) 0.036(4) 0.000 0.013(4) 0.000
C38 0.078(5) 0.028(3) 0.046(4) 0.003(3) 0.016(4) 0.005(3)
C39 0.116(6) 0.041(4) 0.063(5) 0.021(3) 0.028(5) 0.024(4)
C40 0.097(6) 0.074(6) 0.054(5) 0.017(4) 0.002(5) 0.043(5)
C41 0.063(5) 0.071(6) 0.049(5) 0.005(4) -0.002(4) 0.025(4)
C42 0.046(3) 0.039(4) 0.049(4) 0.001(3) 0.008(3) 0.017(3)
C43 0.048(3) 0.027(3) 0.034(3) -0.002(3) 0.009(3) 0.008(3)
O1 0.139(5) 0.111(5) 0.086(4) 0.021(4) 0.061(4) -0.009(4)
C44 0.137(11) 0.115(8) 0.189(12) -0.006(8) 0.071(8) -0.024(7)
C45 0.108(10) 0.168(10) 0.144(12) 0.041(9) 0.020(7) -0.044(9)
C46 0.112(9) 0.250(14) 0.102(8) -0.030(10) 0.046(7) -0.047(10)
C47 0.166(11) 0.169(9) 0.126(9) -0.031(8) 0.085(8) -0.048(9)
O2 0.144(6) 0.297(9) 0.050(3) 0.014(4) -0.014(4) 0.132(7)
C48 0.173(11) 0.58(2) 0.170(12) 0.241(15) 0.000(9) 0.041(15)
C49 0.151(15) 0.59(3) 0.180(12) 0.209(15) -0.046(11) 0.053(16)
C50 0.205(13) 0.53(3) 0.163(12) 0.108(16) -0.105(12) -0.022(17)
C51 0.172(10) 0.61(2) 0.147(10) 0.087(14) 0.011(9) 0.179(16)
O3 0.279(10) 0.133(5) 0.043(4) -0.043(4) 0.003(4) -0.066(5)
C52 0.344(12) 0.302(16) 0.109(11) -0.095(10) 0.036(11) -0.182(11)
C53 0.467(19) 0.315(19) 0.132(14) -0.121(12) 0.116(11) -0.261(15)
C54 0.66(3) 0.184(13) 0.130(14) -0.104(13) 0.118(15) -0.142(12)
C55 0.429(13) 0.179(13) 0.063(7) -0.080(9) 0.069(10) -0.044(11)
O4 0.317(12) 0.096(6) 0.113(7) -0.009(5) -0.033(7) 0.044(7)
C56 0.200(13) 0.112(9) 0.127(9) -0.032(7) -0.026(8) 0.041(9)
C57 0.153(11) 0.086(7) 0.134(10) -0.006(6) 0.012(8) -0.004(7)
C58 0.169(12) 0.120(9) 0.110(9) 0.009(7) 0.011(7) 0.021(8)
C59 0.174(11) 0.123(9) 0.098(7) -0.016(8) 0.002(7) 0.012(9)

loop_
_atom_type_symbol
_atom_type_description
_atom_type_scat_dispersion_real
_atom_type_scat_dispersion_imag
_atom_type_scat_source
C C 0.0033 0.0016 'International Tables Vol C Tables 4.2.6.8 and 6.1.1.4'
H H 0.0000 0.0000 'International Tables Vol C Tables 4.2.6.8 and 6.1.1.4'
N N 0.0061 0.0033 'International Tables Vol C Tables 4.2.6.8 and 6.1.1.4'
O O 0.0106 0.0060 'International Tables Vol C Tables 4.2.6.8 and 6.1.1.4'
K K 0.2009 0.2494 'International Tables Vol C Tables 4.2.6.8 and 6.1.1.4'
Yb Yb -0.3850 5.5486 'International Tables Vol C Tables 4.2.6.8 and 6.1.1.4'

loop_
_geom_angle_atom_site_label_1
_geom_angle_atom_site_label_2
_geom_angle_atom_site_label_3
_geom_angle
_geom_angle_site_symmetry_1
_geom_angle_site_symmetry_3
N5 Yb1 N2 85.76(13) . .
N5 Yb1 N4 85.43(14) . 2_755
N2 Yb1 N4 170.70(14) . 2_755
N5 Yb1 N1 85.32(14) . .
N2 Yb1 N1 72.01(14) . .
N4 Yb1 N1 110.20(14) 2_755 .
N5 Yb1 N4 85.23(14) . .
N2 Yb1 N4 107.61(14) . .
N4 Yb1 N4 68.65(18) 2_755 .
N1 Yb1 N4 170.54(15) . .
N5 Yb1 C4 113.09(16) . .
N2 Yb1 C4 64.74(16) . .
N4 Yb1 C4 121.86(16) 2_755 .
N1 Yb1 C4 30.16(15) . .
N4 Yb1 C4 158.48(17) . .
N5 Yb1 C1 87.92(14) . .
N2 Yb1 C1 101.64(17) . .
N4 Yb1 C1 81.03(16) 2_755 .
N1 Yb1 C1 29.63(14) . .
N4 Yb1 C1 149.32(17) . .
C4 Yb1 C1 47.71(18) . .
N5 Yb1 C33 89.43(14) . .
N2 Yb1 C33 78.55(16) . .
N4 Yb1 C33 98.36(17) 2_755 .
N1 Yb1 C33 150.39(16) . .
N4 Yb1 C33 29.78(14) . .
C4 Yb1 C33 134.09(18) . .
C1 Yb1 C33 177.32(19) . .
N5 Yb1 C36 112.09(16) . .
N2 Yb1 C36 119.04(16) . .
N4 Yb1 C36 62.04(15) 2_755 .
N1 Yb1 C36 159.10(16) . .
N4 Yb1 C36 29.16(14) . .
C4 Yb1 C36 134.82(17) . .
C1 Yb1 C36 134.98(18) . .
C33 Yb1 C36 46.03(17) . .
N5 Yb1 C3 132.59(14) . .
N2 Yb1 C3 89.45(16) . .
N4 Yb1 C3 98.73(16) 2_755 .
N1 Yb1 C3 48.74(16) . .
N4 Yb1 C3 140.34(16) . .
C4 Yb1 C3 28.54(15) . .
C1 Yb1 C3 47.08(18) . .
C33 Yb1 C3 135.57(18) . .
C36 Yb1 C3 111.32(17) . .
N5 Yb1 C2 114.65(13) . .
N2 Yb1 C2 111.53(16) . .
N4 Yb1 C2 75.03(15) 2_755 .
N1 Yb1 C2 48.33(17) . .
N4 Yb1 C2 136.88(16) . .
C4 Yb1 C2 46.89(17) . .
C1 Yb1 C2 28.42(17) . .
C33 Yb1 C2 153.92(19) . .
C36 Yb1 C2 111.59(17) . .
C3 Yb1 C2 28.18(16) . .
N5 Yb1 C34 114.98(13) . .
N2 Yb1 C34 75.20(16) . .
N4 Yb1 C34 105.96(16) 2_755 .
N1 Yb1 C34 139.75(15) . .
N4 Yb1 C34 46.35(15) . .
C4 Yb1 C34 112.91(18) . .
C1 Yb1 C34 156.22(19) . .
C33 Yb1 C34 26.45(16) . .
C36 Yb1 C34 44.04(17) . .
C3 Yb1 C34 109.14(18) . .
C2 Yb1 C34 130.26(18) . .
N5 Yb2 N3 84.47(14) . .
N5 Yb2 N1 84.17(14) . .
N3 Yb2 N1 168.64(15) . .
N5 Yb2 N3 83.64(14) . 2_755
N3 Yb2 N3 70.63(19) . 2_755
N1 Yb2 N3 108.49(14) . 2_755
N5 Yb2 N2 82.34(13) . .
N3 Yb2 N2 107.71(15) . .
N1 Yb2 N2 70.25(14) . .
N3 Yb2 N2 165.97(15) 2_755 .
N5 Yb2 C5 87.43(15) . .
N3 Yb2 C5 78.70(17) . .
N1 Yb2 C5 100.32(16) . .
N3 Yb2 C5 148.70(17) 2_755 .
N2 Yb2 C5 30.16(14) . .
N5 Yb2 C22 87.83(14) . 2_755
N3 Yb2 C22 100.50(18) . 2_755
N1 Yb2 C22 79.53(16) . 2_755
N3 Yb2 C22 29.91(14) 2_755 2_755
N2 Yb2 C22 148.95(17) . 2_755
C5 Yb2 C22 175.25(19) . 2_755
N5 Yb2 C25 110.99(16) . 2_755
N3 Yb2 C25 63.40(16) . 2_755
N1 Yb2 C25 121.65(16) . 2_755
N3 Yb2 C25 29.91(15) 2_755 2_755
N2 Yb2 C25 162.01(16) . 2_755
C5 Yb2 C25 134.84(18) . 2_755
C22 Yb2 C25 47.20(18) 2_755 2_755
N5 Yb2 C8 108.78(15) . .
N3 Yb2 C8 121.34(16) . .
N1 Yb2 C8 62.44(15) . .
N3 Yb2 C8 162.73(16) 2_755 .
N2 Yb2 C8 29.18(14) . .
C5 Yb2 C8 46.82(18) . .
C22 Yb2 C8 135.64(17) 2_755 .
C25 Yb2 C8 140.24(17) 2_755 .
N5 Yb2 C6 115.36(14) . .
N3 Yb2 C6 76.13(16) . .
N1 Yb2 C6 108.51(16) . .
N3 Yb2 C6 139.76(17) 2_755 .
N2 Yb2 C6 48.81(16) . .
C5 Yb2 C6 28.77(17) . .
C22 Yb2 C6 155.73(19) 2_755 .
C25 Yb2 C6 113.26(18) 2_755 .
C8 Yb2 C6 46.06(17) . .
N5 Yb2 C23 114.94(14) . 2_755
N3 Yb2 C23 109.67(18) . 2_755
N1 Yb2 C23 75.75(17) . 2_755
N3 Yb2 C23 48.50(16) 2_755 2_755
N2 Yb2 C23 139.94(16) . 2_755
C5 Yb2 C23 156.33(19) . 2_755
C22 Yb2 C23 28.30(17) 2_755 2_755
C25 Yb2 C23 46.32(18) 2_755 2_755
C8 Yb2 C23 114.29(18) . 2_755
C6 Yb2 C23 129.69(19) . 2_755
N5 Yb2 C24 131.06(15) . 2_755
N3 Yb2 C24 87.37(16) . 2_755
N1 Yb2 C24 100.47(16) . 2_755
N3 Yb2 C24 48.41(16) 2_755 2_755
N2 Yb2 C24 145.35(15) . 2_755
C5 Yb2 C24 137.70(19) . 2_755
C22 Yb2 C24 46.61(19) 2_755 2_755
C25 Yb2 C24 27.90(15) 2_755 2_755
C8 Yb2 C24 116.50(17) . 2_755
C6 Yb2 C24 109.15(18) . 2_755
C23 Yb2 C24 27.94(16) 2_755 2_755
O2 K1 O1 82.2(3) . .
O2 K1 O3 79.9(3) . .
O1 K1 O3 98.0(3) . .
O2 K1 C33 155.6(2) . .
O1 K1 C33 104.23(19) . .
O3 K1 C33 75.9(2) . .
O2 K1 N4 155.7(2) . .
O1 K1 N4 121.87(18) . .
O3 K1 N4 92.78(19) . .
C33 K1 N4 26.01(13) . .
O2 K1 C34 157.6(2) . .
O1 K1 C34 80.64(19) . .
O3 K1 C34 88.4(2) . .
C33 K1 C34 25.43(15) . .
N4 K1 C34 42.64(14) . .
O2 K1 C36 160.6(2) . .
O1 K1 C36 105.58(18) . .
O3 K1 C36 115.7(2) . .
C33 K1 C36 40.66(16) . .
N4 K1 C36 25.24(12) . .
C34 K1 C36 40.77(15) . .
O2 K1 C43 117.1(2) . .
O1 K1 C43 116.4(2) . .
O3 K1 C43 142.6(2) . .
C33 K1 C43 81.63(16) . .
N4 K1 C43 57.59(14) . .
C34 K1 C43 83.63(16) . .
C36 K1 C43 43.58(15) . .
O2 K1 C38 104.6(2) . .
O1 K1 C38 95.1(2) . .
O3 K1 C38 166.6(2) . .
C33 K1 C38 98.29(17) . .
N4 K1 C38 77.94(15) . .
C34 K1 C38 91.17(18) . .
C36 K1 C38 57.63(16) . .
C43 K1 C38 24.30(14) . .
O2 K1 C35 161.1(3) . .
O1 K1 C35 82.23(18) . .
O3 K1 C35 112.9(2) . .
C33 K1 C35 40.87(16) . .
N4 K1 C35 41.77(13) . .
C34 K1 C35 24.91(14) . .
C36 K1 C35 24.48(13) . .
C43 K1 C35 61.62(16) . .
C38 K1 C35 66.30(17) . .
O2 K1 C42 102.9(2) . .
O1 K1 C42 136.8(2) . .
O3 K1 C42 125.1(2) . .
C33 K1 C42 88.58(16) . .
N4 K1 C42 62.58(14) . .
C34 K1 C42 99.48(16) . .
C36 K1 C42 59.21(15) . .
C43 K1 C42 23.98(14) . .
C38 K1 C42 41.82(17) . .
C35 K1 C42 81.55(15) . .
O2 K1 C39 80.3(2) . .
O1 K1 C39 91.8(2) . .
O3 K1 C39 156.4(3) . .
C33 K1 C39 122.35(18) . .
N4 K1 C39 100.18(16) . .
C34 K1 C39 114.4(2) . .
C36 K1 C39 81.76(17) . .
C43 K1 C39 42.80(17) . .
C38 K1 C39 24.34(16) . .
C35 K1 C39 89.59(19) . .
C42 K1 C39 48.52(19) . .
C1 N1 C4 106.1(5) . .
C1 N1 Yb1 80.4(3) . .
C4 N1 Yb1 79.8(3) . .
C1 N1 Yb2 123.1(4) . .
C4 N1 Yb2 121.8(3) . .
Yb1 N1 Yb2 79.83(11) . .
C5 N2 C8 104.2(5) . .
C5 N2 Yb1 125.5(4) . .
C8 N2 Yb1 119.8(3) . .
C5 N2 Yb2 75.9(3) . .
C8 N2 Yb2 82.5(3) . .
Yb1 N2 Yb2 79.46(11) . .
C22 N3 C25 104.1(5) . .
C22 N3 Yb2 125.2(4) . .
C25 N3 Yb2 120.9(4) . .
C22 N3 Yb2 77.7(3) . 2_755
C25 N3 Yb2 80.3(3) . 2_755
Yb2 N3 Yb2 80.46(13) . 2_755
C33 N4 C36 104.1(5) . .
C33 N4 Yb1 124.9(4) . 2_755
C36 N4 Yb1 124.2(4) . 2_755
C33 N4 Yb1 80.6(3) . .
C36 N4 Yb1 84.7(3) . .
Yb1 N4 Yb1 79.22(13) 2_755 .
C33 N4 K1 74.3(3) . .
C36 N4 K1 82.7(3) . .
Yb1 N4 K1 131.59(17) 2_755 .
Yb1 N4 K1 148.12(18) . .
Yb1 N5 Yb1 90.2(2) 2_755 .
Yb1 N5 Yb2 89.91(2) 2_755 2_755
Yb1 N5 Yb2 179.67(13) . 2_755
Yb1 N5 Yb2 179.67(13) 2_755 .
Yb1 N5 Yb2 89.91(2) . .
Yb2 N5 Yb2 89.9(2) 2_755 .
N1 C1 C2 111.0(6) . .
N1 C1 Yb1 70.0(3) . .
C2 C1 Yb1 83.8(4) . .
C1 C2 C3 106.2(6) . .
C1 C2 Yb1 67.7(3) . .
C3 C2 Yb1 75.3(3) . .
C4 C3 C2 106.1(6) . .
C4 C3 Yb1 68.1(3) . .
C2 C3 Yb1 76.5(3) . .
N1 C4 C3 110.5(5) . .
N1 C4 C9 119.4(5) . .
C3 C4 C9 130.0(6) . .
N1 C4 Yb1 70.0(3) . .
C3 C4 Yb1 83.3(4) . .
C9 C4 Yb1 115.1(4) . .
N2 C5 C6 110.9(6) . .
N2 C5 Yb2 73.9(3) . .
C6 C5 Yb2 82.6(4) . .
C5 C6 C7 107.1(6) . .
C5 C6 Yb2 68.6(3) . .
C7 C6 Yb2 79.5(4) . .
C8 C7 C6 106.2(6) . .
C8 C7 Yb2 71.8(3) . .
C6 C7 Yb2 72.5(4) . .
C7 C8 N2 111.5(5) . .
C7 C8 C9 131.4(5) . .
N2 C8 C9 117.0(5) . .
C7 C8 Yb2 80.6(4) . .
N2 C8 Yb2 68.3(3) . .
C9 C8 Yb2 115.4(3) . .
C4 C9 C8 106.7(4) . .
C4 C9 C21 112.0(5) . .
C8 C9 C21 108.9(5) . .
C4 C9 C15 108.8(5) . .
C8 C9 C15 111.9(5) . .
C21 C9 C15 108.7(5) . .
C11 C10 C15 121.8(6) . .
C10 C11 C12 120.2(7) . .
C13 C12 C11 120.7(7) . .
C12 C13 C14 118.9(7) . .
C15 C14 C13 121.4(6) . .
C10 C15 C14 116.9(6) . .
C10 C15 C9 124.5(5) . .
C14 C15 C9 118.6(5) . .
C21 C16 C17 120.6(6) . .
C18 C17 C16 120.4(7) . .
C19 C18 C17 118.7(7) . .
C18 C19 C20 121.7(7) . .
C19 C20 C21 120.8(7) . .
C16 C21 C20 117.7(6) . .
C16 C21 C9 122.2(6) . .
C20 C21 C9 120.0(6) . .
C23 C22 N3 111.5(6) . .
C23 C22 Yb2 83.1(4) . 2_755
N3 C22 Yb2 72.3(3) . 2_755
C22 C23 C24 107.1(6) . .
C22 C23 Yb2 68.6(4) . 2_755
C24 C23 Yb2 77.7(4) . 2_755
C25 C24 C23 106.1(6) . .
C25 C24 Yb2 69.7(3) . 2_755
C23 C24 Yb2 74.3(4) . 2_755
C24 C25 N3 111.2(5) . .
C24 C25 C26 131.9(6) . .
N3 C25 C26 116.8(5) . .
C24 C25 Yb2 82.4(4) . 2_755
N3 C25 Yb2 69.8(3) . 2_755
C26 C25 Yb2 115.8(4) . 2_755
C25 C26 C25 107.3(7) 2_755 .
C25 C26 C32 110.6(3) 2_755 2_755
C25 C26 C32 110.3(3) . 2_755
C25 C26 C32 110.3(3) 2_755 .
C25 C26 C32 110.6(3) . .
C32 C26 C32 107.9(7) 2_755 .
C28 C27 C32 122.3(7) . .
C29 C28 C27 119.0(7) . .
C28 C29 C30 119.6(7) . .
C31 C30 C29 120.6(7) . .
C32 C31 C30 122.4(7) . .
C31 C32 C27 116.2(6) . .
C31 C32 C26 124.8(6) . .
C27 C32 C26 118.9(6) . .
C34 C33 N4 111.8(6) . .
C34 C33 Yb1 90.6(4) . .
N4 C33 Yb1 69.6(3) . .
C34 C33 K1 82.9(4) . .
N4 C33 K1 79.7(3) . .
Yb1 C33 K1 143.6(2) . .
C33 C34 C35 106.8(6) . .
C33 C34 Yb1 63.0(3) . .
C35 C34 Yb1 78.8(3) . .
C33 C34 K1 71.7(4) . .
C35 C34 K1 83.0(4) . .
Yb1 C34 K1 122.8(2) . .
C36 C35 C34 106.0(6) . .
C36 C35 Yb1 65.1(3) . .
C34 C35 Yb1 75.0(3) . .
C36 C35 K1 74.6(3) . .
C34 C35 K1 72.0(4) . .
Yb1 C35 K1 116.98(19) . .
N4 C36 C35 111.3(5) . .
N4 C36 C37 116.3(5) . .
C35 C36 C37 132.1(5) . .
N4 C36 Yb1 66.2(3) . .
C35 C36 Yb1 88.6(4) . .
C37 C36 Yb1 115.1(4) . .
N4 C36 K1 72.1(3) . .
C35 C36 K1 80.9(4) . .
C37 C36 K1 108.3(3) . .
Yb1 C36 K1 129.4(2) . .
C36 C37 C36 108.6(6) 2_755 .
C36 C37 C43 103.3(3) 2_755 2_755
C36 C37 C43 115.5(3) . 2_755
C36 C37 C43 115.5(3) 2_755 .
C36 C37 C43 103.3(3) . .
C43 C37 C43 111.1(7) 2_755 .
C43 C38 C39 121.0(7) . .
C43 C38 K1 77.1(4) . .
C39 C38 K1 81.2(4) . .
C40 C39 C38 119.5(8) . .
C40 C39 K1 81.9(5) . .
C38 C39 K1 74.4(4) . .
C39 C40 C41 120.2(8) . .
C39 C40 K1 75.2(5) . .
C41 C40 K1 77.9(5) . .
C40 C41 C42 120.0(8) . .
C40 C41 K1 79.1(5) . .
C42 C41 K1 73.8(4) . .
C43 C42 C41 121.0(7) . .
C43 C42 K1 75.5(4) . .
C41 C42 K1 82.5(4) . .
C42 C43 C38 118.2(6) . .
C42 C43 C37 122.3(6) . .
C38 C43 C37 119.1(6) . .
C42 C43 K1 80.6(4) . .
C38 C43 K1 78.6(4) . .
C37 C43 K1 104.8(3) . .
C44 O1 C47 109.0(8) . .
C44 O1 K1 124.6(6) . .
C47 O1 K1 126.3(6) . .
O1 C44 C45 110.6(9) . .
C44 C45 C46 102.9(9) . .
C47 C46 C45 104.1(9) . .
O1 C47 C46 107.8(8) . .
C48 O2 C51 102.4(8) . .
C48 O2 K1 122.6(8) . .
C51 O2 K1 134.6(8) . .
O2 C48 C49 116.0(12) . .
C48 C49 C50 93.7(12) . .
C49 C50 C51 95.1(12) . .
O2 C51 C50 102.8(10) . .
C52 O3 C55 108.5(8) . .
C52 O3 K1 126.7(8) . .
C55 O3 K1 124.1(8) . .
O3 C52 C53 106.7(11) . .
C52 C53 C54 98.3(11) . .
C55 C54 C53 95.5(11) . .
O3 C55 C54 100.5(11) . .
C59 O4 C56 108.8(8) . .
O4 C56 C57 108.7(8) . .
C58 C57 C56 104.1(8) . .
C57 C58 C59 102.9(9) . .
O4 C59 C58 108.9(9) . .

loop_
_geom_bond_atom_site_label_1
_geom_bond_atom_site_label_2
_geom_bond_distance
_geom_bond_site_symmetry_2
Yb1 N5 2.338(5) .
Yb1 N2 2.559(5) .
Yb1 N4 2.595(5) 2_755
Yb1 N1 2.602(5) .
Yb1 N4 2.603(5) .
Yb1 C4 2.726(5) .
Yb1 C1 2.731(6) .
Yb1 C33 2.740(6) .
Yb1 C36 2.834(6) .
Yb1 C3 2.918(6) .
Yb1 C2 2.934(6) .
Yb1 C34 3.076(6) .
Yb2 N5 2.392(5) .
Yb2 N3 2.598(5) .
Yb2 N1 2.606(5) .
Yb2 N3 2.636(5) 2_755
Yb2 N2 2.668(5) .
Yb2 C5 2.692(6) .
Yb2 C22 2.703(6) 2_755
Yb2 C25 2.768(6) 2_755
Yb2 C8 2.847(6) .
Yb2 C6 2.868(6) .
Yb2 C23 2.883(6) 2_755
Yb2 C24 2.926(6) 2_755
K1 O2 2.685(6) .
K1 O1 2.716(6) .
K1 O3 2.719(6) .
K1 C33 3.028(6) .
K1 N4 3.095(5) .
K1 C34 3.166(7) .
K1 C36 3.226(6) .
K1 C43 3.283(6) .
K1 C38 3.300(7) .
K1 C35 3.304(6) .
K1 C42 3.345(7) .
K1 C39 3.386(8) .
N1 C1 1.370(7) .
N1 C4 1.392(7) .
N2 C5 1.395(7) .
N2 C8 1.400(7) .
N3 C22 1.379(7) .
N3 C25 1.400(7) .
N3 Yb2 2.636(5) 2_755
N4 C33 1.380(7) .
N4 C36 1.387(7) .
N4 Yb1 2.595(5) 2_755
N5 Yb1 2.338(4) 2_755
N5 Yb2 2.392(4) 2_755
C1 C2 1.404(8) .
C2 C3 1.424(8) .
C3 C4 1.403(7) .
C4 C9 1.510(7) .
C5 C6 1.392(8) .
C6 C7 1.409(8) .
C7 C8 1.387(7) .
C8 C9 1.548(8) .
C9 C21 1.535(8) .
C9 C15 1.537(7) .
C10 C11 1.373(8) .
C10 C15 1.384(8) .
C11 C12 1.379(9) .
C12 C13 1.356(9) .
C13 C14 1.413(8) .
C14 C15 1.398(8) .
C16 C21 1.379(8) .
C16 C17 1.404(8) .
C17 C18 1.373(9) .
C18 C19 1.358(8) .
C19 C20 1.375(8) .
C20 C21 1.392(8) .
C22 C23 1.377(8) .
C22 Yb2 2.703(6) 2_755
C23 C24 1.403(8) .
C23 Yb2 2.883(6) 2_755
C24 C25 1.381(7) .
C24 Yb2 2.926(6) 2_755
C25 C26 1.528(7) .
C25 Yb2 2.768(6) 2_755
C26 C25 1.528(7) 2_755
C26 C32 1.550(7) 2_755
C26 C32 1.550(7) .
C27 C28 1.392(8) .
C27 C32 1.408(8) .
C28 C29 1.372(9) .
C29 C30 1.382(9) .
C30 C31 1.372(8) .
C31 C32 1.371(8) .
C33 C34 1.370(8) .
C34 C35 1.402(8) .
C35 C36 1.386(8) .
C36 C37 1.524(7) .
C37 C36 1.524(7) 2_755
C37 C43 1.558(7) 2_755
C37 C43 1.558(7) .
C38 C43 1.386(8) .
C38 C39 1.412(9) .
C39 C40 1.363(11) .
C40 C41 1.380(10) .
C41 C42 1.401(8) .
C42 C43 1.378(8) .
O1 C44 1.370(9) .
O1 C47 1.395(9) .
C44 C45 1.460(11) .
C45 C46 1.504(11) .
C46 C47 1.461(10) .
O2 C48 1.314(11) .
O2 C51 1.356(11) .
C48 C49 1.411(12) .
C49 C50 1.478(14) .
C50 C51 1.539(13) .
O3 C52 1.396(11) .
O3 C55 1.417(11) .
C52 C53 1.454(13) .
C53 C54 1.535(15) .
C54 C55 1.530(14) .
O4 C59 1.318(9) .
O4 C56 1.388(9) .
C56 C57 1.484(10) .
C57 C58 1.441(10) .
C58 C59 1.497(11) .
